data_7714376
loop_
_publ_author_name
'Mandal, Apurba'
'Rai, Rohit'
'Saha, Sukanta'
'Kushwaha, Rajesh'
'Li , Wei'
'Gogoi, Hemonta'
'Mandal, Arif Ali'
'Yadav, Ashish Kumar'
'Huang, Huaiyi'
'Dutta, Arnab'
'Dhar, Prodyut'
'Banerjee, Samya'

_publ_section_title
;
 Polypyridyl-based Co(III) Complexes of Vitamin B6 Schiff base for
 Photoactivated Antibacterial Therapy
;
_journal_name_full 'Dalton Transactions'
_journal_paper_doi 10.1039/D3DT02967K
_journal_year 2023
_chemical_formula_moiety
'0.5(C35 H28 Co N5 O3), 0.5(C35 H27 Co N5 O3), F6 P, 0.875(H2 O), 0.5(C2 H4 O), 1[C2H6O], 0.5[H2O]'
_chemical_formula_sum 'C36 H31.5 Co F6 N5 O4.5 P'
_chemical_formula_weight 810.06
_space_group_crystal_system monoclinic
_space_group_IT_number 14
_space_group_name_Hall '-P 2yn'
_space_group_name_H-M_alt 'P 1 21/n 1'
_atom_sites_solution_hydrogens geom
_atom_sites_solution_primary iterative
_audit_creation_date 2023-10-10
_audit_creation_method
;
Olex2 1.3-ac4
(compiled 2019.04.23 svn.r3594 for Rigaku Oxford Diffraction, GUI svn.r5739)
;
_audit_update_record
;
2023-10-26 deposited with the CCDC.	2023-11-02 downloaded from the CCDC.
;
_cell_angle_alpha 90
_cell_angle_beta 97.004(2)
_cell_angle_gamma 90
_cell_formula_units_Z 8
_cell_length_a 21.4901(4)
_cell_length_b 15.8579(3)
_cell_length_c 21.6752(4)
_cell_measurement_reflns_used 10038
_cell_measurement_temperature 150.00(10)
_cell_measurement_theta_max 25.5500
_cell_measurement_theta_min 1.6550
_cell_volume 7331.5(2)
_computing_cell_refinement 'CrysAlisPro 1.171.41.93a (Rigaku OD, 2020)'
_computing_data_collection 'CrysAlisPro 1.171.41.93a (Rigaku OD, 2020)'
_computing_data_reduction 'CrysAlisPro 1.171.41.93a (Rigaku OD, 2020)'
_computing_molecular_graphics 'Olex2 (Dolomanov et al., 2009)'
_computing_publication_material 'Olex2 (Dolomanov et al., 2009)'
_computing_structure_refinement 'ShelXL (Sheldrick, 2015)'
_computing_structure_solution 'olex2.solve 1.5 (Bourhis et al., 2015)'
_diffrn_ambient_temperature 150.15
_diffrn_detector_area_resol_mean 8
_diffrn_measured_fraction_theta_full 0.999
_diffrn_measured_fraction_theta_max 0.999
_diffrn_measurement_details
;
List of Runs (angles in degrees, time in seconds):

  # Type    Start    End  Width  t~exp~   \w     \q     \k     \f   Frames
#--------------------------------------------------------------------------
  1  \f    -22.01 115.09   0.30    5.00  13.01 -15.82 -31.50    --   457
  2  \w   -115.72  16.28   0.30    5.00    --  -15.82 -59.25  20.08  440
  3  \w   -115.72  16.28   0.30    5.00    --  -15.82 -59.25  71.08  440
;
_diffrn_measurement_device 'abstract diffractometer'
_diffrn_measurement_device_type 'Saxi-CrysAlisPro-abstract goniometer imported SAXI images'
_diffrn_measurement_method '\w and \f scans'
_diffrn_radiation_type MoK\a
_diffrn_radiation_wavelength 0.71073
_diffrn_reflns_av_R_equivalents 0.0536
_diffrn_reflns_av_unetI/netI 0.0412
_diffrn_reflns_Laue_measured_fraction_full 0.999
_diffrn_reflns_Laue_measured_fraction_max 0.999
_diffrn_reflns_limit_h_max 25
_diffrn_reflns_limit_h_min -24
_diffrn_reflns_limit_k_max 15
_diffrn_reflns_limit_k_min -18
_diffrn_reflns_limit_l_max 25
_diffrn_reflns_limit_l_min -25
_diffrn_reflns_number 66736
_diffrn_reflns_point_group_measured_fraction_full 0.999
_diffrn_reflns_point_group_measured_fraction_max 0.999
_diffrn_reflns_theta_full 24.999
_diffrn_reflns_theta_max 24.999
_diffrn_reflns_theta_min 1.600
_exptl_absorpt_coefficient_mu 0.590
_exptl_absorpt_correction_T_max 1.00000
_exptl_absorpt_correction_T_min 0.65874
_exptl_absorpt_correction_type multi-scan
_exptl_absorpt_process_details
;
CrysAlisPro 1.171.41.93a (Rigaku Oxford Diffraction, 2020)
Empirical absorption correction using spherical harmonics,
implemented in SCALE3 ABSPACK scaling algorithm.
;
_exptl_crystal_colour 'metallic brownish brown'
_exptl_crystal_colour_lustre metallic
_exptl_crystal_colour_modifier brownish
_exptl_crystal_colour_primary brown
_exptl_crystal_density_diffrn 1.468
_exptl_crystal_description block
_exptl_crystal_F_000 3316
_exptl_crystal_size_max 0.02
_exptl_crystal_size_mid 0.02
_exptl_crystal_size_min 0.01
_refine_diff_density_max 1.992
_refine_diff_density_min -0.622
_refine_diff_density_rms 0.082
_refine_ls_extinction_method none
_refine_ls_goodness_of_fit_ref 1.039
_refine_ls_hydrogen_treatment constr
_refine_ls_matrix_type full
_refine_ls_number_parameters 1015
_refine_ls_number_reflns 12896
_refine_ls_number_restraints 39
_refine_ls_restrained_S_all 1.041
_refine_ls_R_factor_all 0.0643
_refine_ls_R_factor_gt 0.0522
_refine_ls_shift/su_max 0.001
_refine_ls_shift/su_mean 0.000
_refine_ls_structure_factor_coef Fsqd
_refine_ls_weighting_details 'w=1/[\s^2^(Fo^2^)+(0.0706P)^2^+12.5539P] where P=(Fo^2^+2Fc^2^)/3'
_refine_ls_weighting_scheme calc
_refine_ls_wR_factor_gt 0.1383
_refine_ls_wR_factor_ref 0.1487
_reflns_Friedel_coverage 0.000
_reflns_number_gt 10540
_reflns_number_total 12896
_reflns_threshold_expression 'I > 2\s(I)'
_cod_data_source_file d3dt02967k2.cif
_cod_data_source_block ard_ss_sb_03_fs_autored
_cod_original_formula_sum 'C36 H31.50 Co F6 N5 O4.50 P'
_cod_database_code 7714376
_shelx_shelxl_version_number 2018/3
_shelx_space_group_comment
;
The symmetry employed for this shelxl refinement is uniquely defined
by the following loop, which should always be used as a source of
symmetry information in preference to the above space-group names.
They are only intended as comments.
;
_shelx_estimated_absorpt_t_max 0.994
_shelx_estimated_absorpt_t_min 0.988
_olex2_refinement_description
;
1. Fixed Uiso
 At 1.2 times of:
  All C(H) groups, All C(H,H) groups, All N(H) groups
 At 1.5 times of:
  All C(H,H,H) groups, All O(H) groups
2. Restrained distances
 P004-F005 \\sim P0-F0
 with sigma of 0.02
 P004-F017 \\sim P0-F1
 with sigma of 0.02
 P004-F01T \\sim P0-F01U
 with sigma of 0.02
 P004-F02L \\sim P0-F02M
 with sigma of 0.02
 P004-F02T \\sim P0-F02U
 with sigma of 0.02
 P004-F02V \\sim P0-F02W
 with sigma of 0.02
 F005-F017 \\sim F0-F1
 with sigma of 0.04
 F005-F01T \\sim F0-F01U
 with sigma of 0.04
 F005-F02L \\sim F0-F02M
 with sigma of 0.04
 F005-F02T \\sim F0-F02U
 with sigma of 0.04
 F005-F02V \\sim F0-F02W
 with sigma of 0.04
 F017-F01T \\sim F1-F01U
 with sigma of 0.04
 F017-F02L \\sim F1-F02M
 with sigma of 0.04
 F017-F02T \\sim F1-F02U
 with sigma of 0.04
 F017-F02V \\sim F1-F02W
 with sigma of 0.04
 F01T-F02L \\sim F01U-F02M
 with sigma of 0.04
 F01T-F02T \\sim F01U-F02U
 with sigma of 0.04
 F01T-F02V \\sim F01U-F02W
 with sigma of 0.04
 F02L-F02T \\sim F02M-F02U
 with sigma of 0.04
 F02L-F02V \\sim F02M-F02W
 with sigma of 0.04
 F02T-F02V \\sim F02U-F02W
 with sigma of 0.04
3. Uiso/Uaniso restraints and constraints
Uanis(C35) \\sim Ueq, Uanis(O6) \\sim Ueq: with sigma of 0.001 and sigma for
terminal atoms of 0.001
Uanis(F0) \\sim Ueq: with sigma of 0.005 and sigma for terminal atoms of 0.005
4. Others
 Sof(F02M)=Sof(F02W)=Sof(P0)=Sof(F0)=Sof(F1)=Sof(F01U)=Sof(F02U)=1-FVAR(1)
 Sof(P004)=Sof(F005)=Sof(F017)=Sof(F01T)=Sof(F02L)=Sof(F02T)=Sof(F02V)=FVAR(1)
5.a Secondary CH2 refined with riding coordinates:
 C019(H01A,H01B), C34(H34A,H34B)
5.b Aromatic/amide H refined with riding coordinates:
 N5(H5), C00T(H00T), C15(H15), C7(H7), C016(H016), C22(H22), C23(H23),
 C01H(H01H), C01J(H01J), C2(H2), C1(H1), C25(H25), C38(H38), C01R(H01R),
 C01U(H01U), C19(H19), C14(H14), C01X(H01X), C01Y(H01Y), C13(H13), C022(H022),
 C023(H023), C024(H024), C3(H3A), C4(H4), C027(H027), C24(H24), C11(H11),
 C02B(H02B), C02D(H02D), C02G(H02G), C02H(H02H), C02I(H02I), C02M(H02M),
 C12(H12), C02O(H02O), C02P(H02P), C02Q(H02Q), C30(H30), C32(H32), C31(H31),
 C28(H28), C29(H29), C35(H35)
5.c Idealised Me refined as rotating group:
 C33(H33A,H33B,H33C), C02K(H02A,H02C,H02E), C36(H36A,H36B,H36C)
5.d Idealised tetrahedral OH refined as rotating group:
 O00A(H00A), O3(H3)
;
_smtbx_masks_void_probe_radius 1.2
_smtbx_masks_void_truncation_radius 1.2
_olex2_submission_special_instructions 'No special instructions were received'
_oxdiff_exptl_absorpt_empirical_details
;
Empirical correction (ABSPACK) includes:
- Absorption correction using spherical harmonics
- Frame scaling
;

loop_
_space_group_symop_operation_xyz
'x, y, z'
'-x+1/2, y+1/2, -z+1/2'
'-x, -y, -z'
'x-1/2, -y-1/2, z-1/2'

loop_
_atom_site_label
_atom_site_type_symbol
_atom_site_fract_x
_atom_site_fract_y
_atom_site_fract_z
_atom_site_U_iso_or_equiv
_atom_site_adp_type
_atom_site_occupancy
_atom_site_site_symmetry_order
_atom_site_calc_flag
_atom_site_refinement_flags_posn
_atom_site_refinement_flags_adp
_atom_site_refinement_flags_occupancy
_atom_site_disorder_assembly
_atom_site_disorder_group
Co1 Co 0.33737(2) 0.13268(3) 0.91025(2) 0.01766(12) Uani 1 1 d . . . . .
Co02 Co 0.16280(2) -0.13082(3) 1.10529(2) 0.01902(12) Uani 1 1 d . . . . .
P003 P 0.43027(4) -0.26386(7) 0.93269(4) 0.0328(2) Uani 1 1 d . . . . .
P004 P 0.1635(2) 0.2854(5) 1.1553(2) 0.0309(10) Uani 0.673(9) 1 d D . P A 1
F005 F 0.0902(4) 0.2621(8) 1.1505(6) 0.037(2) Uani 0.673(9) 1 d D . P A 1
O1 O 0.28489(9) 0.18388(14) 0.96326(10) 0.0228(5) Uani 1 1 d . . . . .
O007 O 0.11116(10) -0.06334(13) 1.14851(10) 0.0222(5) Uani 1 1 d . . . . .
O2 O 0.38774(10) 0.07798(14) 0.85734(10) 0.0227(5) Uani 1 1 d . . . . .
O009 O 0.21644(10) -0.19327(14) 1.05975(10) 0.0266(5) Uani 1 1 d . . . . .
O00A O 0.06704(11) -0.28724(15) 1.32703(12) 0.0311(6) Uani 1 1 d . . . . .
H00A H 0.032047 -0.275043 1.338172 0.047 Uiso 1 1 calc GR . . . .
N4 N 0.38863(11) 0.22936(16) 0.92317(12) 0.0199(6) Uani 1 1 d . . . . .
N1 N 0.37673(12) 0.06562(17) 0.97973(12) 0.0209(6) Uani 1 1 d . . . . .
N00D N 0.08950(12) -0.18659(17) 1.06224(12) 0.0220(6) Uani 1 1 d . . . . .
N2 N 0.28422(11) 0.03979(16) 0.89949(12) 0.0199(6) Uani 1 1 d . . . . .
O3 O 0.50436(11) 0.36689(15) 0.83209(14) 0.0390(7) Uani 1 1 d . . . . .
H3 H 0.522792 0.410898 0.822641 0.059 Uiso 1 1 calc GR . . . .
N3 N 0.28432(12) 0.17353(17) 0.83781(12) 0.0214(6) Uani 1 1 d . . . . .
N00H N 0.17968(11) -0.21172(16) 1.16938(12) 0.0192(5) Uani 1 1 d . . . . .
N00I N 0.23158(12) -0.05462(17) 1.13100(12) 0.0223(6) Uani 1 1 d . . . . .
N00J N 0.14608(12) -0.05372(16) 1.04091(12) 0.0209(6) Uani 1 1 d . . . . .
N00K N 0.05809(13) -0.00783(17) 1.29207(13) 0.0275(6) Uani 1 1 d . . . . .
F00L F 0.35686(11) -0.2547(2) 0.92364(15) 0.0812(10) Uani 1 1 d . . . . .
N5 N 0.51347(13) 0.0912(2) 0.76550(13) 0.0327(7) Uani 1 1 d . . . . .
H5 H 0.529585 0.060528 0.737583 0.039 Uiso 1 1 calc R . . . .
F00N F 0.50441(11) -0.2699(2) 0.94078(14) 0.0794(10) Uani 1 1 d . . . . .
F00P F 0.43447(16) -0.2315(2) 1.00117(13) 0.0896(11) Uani 1 1 d . . . . .
C21 C 0.36249(14) 0.2891(2) 0.96205(14) 0.0214(7) Uani 1 1 d . . . . .
C26 C 0.30603(14) 0.2607(2) 0.98092(14) 0.0221(7) Uani 1 1 d . . . . .
C00S C 0.10308(14) -0.07326(19) 1.20737(14) 0.0198(6) Uani 1 1 d . . . . .
C00T C 0.15901(14) -0.21075(19) 1.22327(14) 0.0200(6) Uani 1 1 d . . . . .
H00T H 0.169050 -0.257236 1.250314 0.024 Uiso 1 1 calc R . . . .
C20 C 0.51749(15) 0.2170(2) 0.82690(15) 0.0254(7) Uani 1 1 d . . . . .
C16 C 0.46420(14) 0.1903(2) 0.85450(14) 0.0211(7) Uani 1 1 d . . . . .
C15 C 0.43999(14) 0.2442(2) 0.89926(14) 0.0202(7) Uani 1 1 d . . . . .
H15 H 0.462957 0.293704 0.912071 0.024 Uiso 1 1 calc R . . . .
C17 C 0.43634(14) 0.1120(2) 0.83570(14) 0.0208(7) Uani 1 1 d . . . . .
C18 C 0.46329(15) 0.0646(2) 0.78966(15) 0.0265(7) Uani 1 1 d . . . . .
C00Z C 0.10289(14) -0.1462(2) 1.30551(15) 0.0220(7) Uani 1 1 d . . . . .
C010 C 0.12172(14) -0.14339(19) 1.24466(14) 0.0199(7) Uani 1 1 d . . . . .
C011 C 0.23898(14) 0.0390(2) 0.85103(14) 0.0215(7) Uani 1 1 d . . . . .
C012 C 0.21864(14) -0.2771(2) 1.15030(15) 0.0227(7) Uani 1 1 d . . . . .
C013 C 0.23792(15) -0.2613(2) 1.09172(16) 0.0258(7) Uani 1 1 d . . . . .
C7 C 0.25518(14) -0.0946(2) 0.93256(15) 0.0221(7) Uani 1 1 d . . . . .
H7 H 0.261098 -0.139573 0.961661 0.027 Uiso 1 1 calc R . . . .
C016 C 0.07198(15) -0.0781(2) 1.32619(15) 0.0267(7) Uani 1 1 d . . . . .
H016 H 0.059653 -0.080483 1.366784 0.032 Uiso 1 1 calc R . . . .
F017 F 0.1519(3) 0.3271(5) 1.0884(2) 0.062(2) Uani 0.673(9) 1 d D . P A 1
C018 C 0.07260(15) -0.0046(2) 1.23406(16) 0.0245(7) Uani 1 1 d . . . . .
C019 C 0.11161(15) -0.2223(2) 1.34735(15) 0.0240(7) Uani 1 1 d . . . . .
H01A H 0.154659 -0.244555 1.347330 0.029 Uiso 1 1 calc R . . . .
H01B H 0.106378 -0.205604 1.390420 0.029 Uiso 1 1 calc R . . . .
C22 C 0.38654(17) 0.3685(2) 0.97908(16) 0.0296(8) Uani 1 1 d . . . . .
H22 H 0.425190 0.386664 0.966483 0.035 Uiso 1 1 calc R . . . .
C01B C 0.23324(14) 0.0142(2) 1.09298(15) 0.0215(7) Uani 1 1 d . . . . .
C10 C 0.23907(15) 0.1175(2) 0.81472(15) 0.0246(7) Uani 1 1 d . . . . .
C6 C 0.29388(14) -0.02475(19) 0.93918(14) 0.0199(7) Uani 1 1 d . . . . .
C8 C 0.20720(14) -0.0988(2) 0.88274(15) 0.0237(7) Uani 1 1 d . . . . .
F01F F 0.42693(17) -0.2980(3) 0.86459(15) 0.1218(17) Uani 1 1 d . . . . .
C23 C 0.35378(17) 0.4201(2) 1.01419(17) 0.0345(8) Uani 1 1 d . . . . .
H23 H 0.369511 0.474613 1.025615 0.041 Uiso 1 1 calc R . . . .
C01H C 0.23787(16) -0.3491(2) 1.18395(17) 0.0287(8) Uani 1 1 d . . . . .
H01H H 0.223327 -0.359908 1.222865 0.034 Uiso 1 1 calc R . . . .
C01I C 0.06283(15) -0.1446(2) 1.01051(15) 0.0246(7) Uani 1 1 d . . . . .
C01J C 0.27885(15) 0.0746(2) 1.10471(16) 0.0256(7) Uani 1 1 d . . . . .
H01J H 0.279373 0.122309 1.078293 0.031 Uiso 1 1 calc R . . . .
C2 C 0.45175(16) 0.0311(2) 1.06611(16) 0.0299(8) Uani 1 1 d . . . . .
H2 H 0.487985 0.046248 1.093433 0.036 Uiso 1 1 calc R . . . .
C1 C 0.42792(15) 0.0853(2) 1.01906(15) 0.0257(7) Uani 1 1 d . . . . .
H1 H 0.448262 0.137678 1.014438 0.031 Uiso 1 1 calc R . . . .
F01M F 0.42646(19) -0.3560(2) 0.9566(2) 0.1122(15) Uani 1 1 d . . . . .
C01N C 0.18209(14) 0.0154(2) 1.04110(15) 0.0209(7) Uani 1 1 d . . . . .
C25 C 0.27371(15) 0.3140(2) 1.01687(15) 0.0284(8) Uani 1 1 d . . . . .
H25 H 0.235311 0.296016 1.030137 0.034 Uiso 1 1 calc R . . . .
C01P C 0.11657(14) 0.0672(2) 0.95098(15) 0.0238(7) Uani 1 1 d . . . . .
C38 C 0.20017(14) -0.0307(2) 0.84083(15) 0.0248(7) Uani 1 1 d . . . . .
H38 H 0.168999 -0.032405 0.805777 0.030 Uiso 1 1 calc R . . . .
C01R C 0.32462(16) 0.0652(2) 1.15598(17) 0.0300(8) Uani 1 1 d . . . . .
H01R H 0.356832 0.106046 1.164468 0.036 Uiso 1 1 calc R . . . .
C5 C 0.34816(14) -0.00991(19) 0.98640(14) 0.0205(7) Uani 1 1 d . . . . .
F01T F 0.2349(3) 0.3077(7) 1.1586(4) 0.084(3) Uani 0.673(9) 1 d D . P A 1
C01U C 0.27518(15) -0.0634(2) 1.18013(16) 0.0271(7) Uani 1 1 d . . . . .
H01U H 0.273917 -0.111351 1.206251 0.033 Uiso 1 1 calc R . . . .
C19 C 0.53991(15) 0.1662(2) 0.78407(16) 0.0299(8) Uani 1 1 d . . . . .
H19 H 0.575928 0.184166 0.766237 0.036 Uiso 1 1 calc R . . . .
C14 C 0.28892(15) 0.2476(2) 0.80891(16) 0.0273(7) Uani 1 1 d . . . . .
H14 H 0.320252 0.286711 0.825039 0.033 Uiso 1 1 calc R . . . .
C01X C 0.16913(14) 0.0765(2) 0.99574(15) 0.0228(7) Uani 1 1 d . . . . .
H01X H 0.195590 0.124369 0.994906 0.027 Uiso 1 1 calc R . . . .
C01Y C 0.29948(17) -0.3881(2) 1.10326(19) 0.0377(9) Uani 1 1 d . . . . .
H01Y H 0.327972 -0.426063 1.087624 0.045 Uiso 1 1 calc R . . . .
C01Z C 0.09510(15) -0.0654(2) 0.99946(15) 0.0236(7) Uani 1 1 d . . . . .
C13 C 0.24899(17) 0.2683(2) 0.75605(17) 0.0352(9) Uani 1 1 d . . . . .
H13 H 0.253138 0.321120 0.736212 0.042 Uiso 1 1 calc R . . . .
C27 C 0.16586(15) -0.1736(2) 0.87407(15) 0.0267(7) Uani 1 1 d . . . . .
C022 C 0.01251(17) -0.2941(2) 1.04251(16) 0.0318(8) Uani 1 1 d . . . . .
H022 H -0.004464 -0.346155 1.054383 0.038 Uiso 1 1 calc R . . . .
C023 C 0.28004(17) -0.3178(2) 1.06898(18) 0.0342(8) Uani 1 1 d . . . . .
H023 H 0.295014 -0.307475 1.030198 0.041 Uiso 1 1 calc R . . . .
C024 C 0.06428(15) -0.2595(2) 1.07799(16) 0.0254(7) Uani 1 1 d . . . . .
H024 H 0.082282 -0.288220 1.114314 0.030 Uiso 1 1 calc R . . . .
C3 C 0.42271(16) -0.0447(2) 1.07302(17) 0.0304(8) Uani 1 1 d . . . . .
H3A H 0.438623 -0.082385 1.105177 0.036 Uiso 1 1 calc R . . . .
C4 C 0.36993(15) -0.0658(2) 1.03273(16) 0.0262(7) Uani 1 1 d . . . . .
H4 H 0.349103 -0.117920 1.036978 0.031 Uiso 1 1 calc R . . . .
C027 C 0.32244(16) -0.0037(2) 1.19378(17) 0.0308(8) Uani 1 1 d . . . . .
H027 H 0.352898 -0.010747 1.229028 0.037 Uiso 1 1 calc R . . . .
C028 C 0.10151(15) 0.1318(2) 0.90163(17) 0.0287(8) Uani 1 1 d . . . . .
C24 C 0.29729(17) 0.3929(2) 1.03332(17) 0.0348(8) Uani 1 1 d . . . . .
H24 H 0.274954 0.429016 1.057819 0.042 Uiso 1 1 calc R . . . .
C11 C 0.19821(17) 0.1354(2) 0.76180(17) 0.0348(9) Uani 1 1 d . . . . .
H11 H 0.167228 0.095680 0.745945 0.042 Uiso 1 1 calc R . . . .
C02B C 0.07874(15) -0.0044(2) 0.95421(15) 0.0264(7) Uani 1 1 d . . . . .
H02B H 0.041975 -0.011210 0.925532 0.032 Uiso 1 1 calc R . . . .
C34 C 0.54887(15) 0.3003(2) 0.84402(18) 0.0316(8) Uani 1 1 d . . . . .
H34A H 0.565864 0.300168 0.888579 0.038 Uiso 1 1 calc R . . . .
H34B H 0.584127 0.309101 0.819289 0.038 Uiso 1 1 calc R . . . .
C02D C 0.27848(17) -0.4051(2) 1.16021(19) 0.0368(9) Uani 1 1 d . . . . .
H02D H 0.291861 -0.454629 1.182662 0.044 Uiso 1 1 calc R . . . .
C33 C 0.43363(19) -0.0174(2) 0.76758(19) 0.0412(9) Uani 1 1 d . . . . .
H33A H 0.456188 -0.041039 0.734910 0.062 Uiso 1 1 calc GR . . . .
H33B H 0.389733 -0.007709 0.750959 0.062 Uiso 1 1 calc GR . . . .
H33C H 0.435599 -0.057057 0.802445 0.062 Uiso 1 1 calc GR . . . .
C02G C 0.06292(17) 0.1124(3) 0.84678(19) 0.0402(10) Uani 1 1 d . . . . .
H02G H 0.046361 0.057070 0.840935 0.048 Uiso 1 1 calc R . . . .
C02H C 0.12574(17) 0.2138(2) 0.90846(19) 0.0358(9) Uani 1 1 d . . . . .
H02H H 0.152241 0.228531 0.945205 0.043 Uiso 1 1 calc R . . . .
C02I C -0.01425(17) -0.2527(2) 0.98989(17) 0.0352(9) Uani 1 1 d . . . . .
H02I H -0.049635 -0.275952 0.965136 0.042 Uiso 1 1 calc R . . . .
F02J F 0.43417(19) -0.1700(2) 0.9109(2) 0.1234(16) Uani 1 1 d . . . . .
C02K C 0.05704(19) 0.0732(2) 1.19638(17) 0.0359(9) Uani 1 1 d . . . . .
H02A H 0.095849 0.099986 1.186882 0.054 Uiso 1 1 calc GR . . . .
H02C H 0.033890 0.112481 1.220013 0.054 Uiso 1 1 calc GR . . . .
H02E H 0.031185 0.058105 1.157545 0.054 Uiso 1 1 calc GR . . . .
F02L F 0.1711(2) 0.2539(6) 1.2245(2) 0.084(3) Uani 0.673(9) 1 d D . P A 1
C02M C 0.01112(16) -0.1768(2) 0.97363(16) 0.0300(8) Uani 1 1 d . . . . .
H02M H -0.006702 -0.147249 0.937635 0.036 Uiso 1 1 calc R . . . .
C12 C 0.20337(18) 0.2125(3) 0.73235(18) 0.0399(9) Uani 1 1 d . . . . .
H12 H 0.175652 0.226426 0.696235 0.048 Uiso 1 1 calc R . . . .
C02O C 0.1117(2) 0.2734(3) 0.8626(2) 0.0451(10) Uani 1 1 d . . . . .
H02O H 0.128942 0.328432 0.867722 0.054 Uiso 1 1 calc R . . . .
C02P C 0.07242(19) 0.2535(3) 0.8090(2) 0.0477(11) Uani 1 1 d . . . . .
H02P H 0.062045 0.295201 0.778041 0.057 Uiso 1 1 calc R . . . .
C02Q C 0.04829(19) 0.1725(3) 0.8007(2) 0.0493(11) Uani 1 1 d . . . . .
H02Q H 0.021974 0.158315 0.763672 0.059 Uiso 1 1 calc R . . . .
C30 C 0.0871(2) -0.3145(3) 0.8603(2) 0.0499(11) Uani 1 1 d . . . . .
H30 H 0.060175 -0.362193 0.855933 0.060 Uiso 1 1 calc R . . . .
C32 C 0.10848(19) -0.1711(3) 0.8385(2) 0.0452(10) Uani 1 1 d . . . . .
H32 H 0.095009 -0.119987 0.818171 0.054 Uiso 1 1 calc R . . . .
F02T F 0.1498(3) 0.3765(3) 1.1842(3) 0.083(2) Uani 0.673(9) 1 d D . P A 1
C31 C 0.0697(2) -0.2411(3) 0.8314(2) 0.0517(12) Uani 1 1 d . . . . .
H31 H 0.030566 -0.237496 0.805925 0.062 Uiso 1 1 calc R . . . .
F02V F 0.1724(4) 0.1977(4) 1.1257(5) 0.122(4) Uani 0.673(9) 1 d D . P A 1
C28 C 0.1834(3) -0.2490(3) 0.9029(3) 0.0768(19) Uani 1 1 d . . . . .
H28 H 0.222850 -0.253380 0.927733 0.092 Uiso 1 1 calc R . . . .
C29 C 0.1438(3) -0.3187(3) 0.8958(3) 0.094(2) Uani 1 1 d . . . . .
H29 H 0.156608 -0.370111 0.916035 0.112 Uiso 1 1 calc R . . . .
O6 O 0.3375(2) -0.4656(3) 0.8730(2) 0.0932(13) Uani 1 1 d . U . . .
C35 C 0.2763(3) -0.4524(4) 0.8895(3) 0.0909(19) Uani 1 1 d . U . . .
H35 H 0.262231 -0.407190 0.913007 0.109 Uiso 1 1 calc R . . . .
C36 C 0.2389(4) -0.5252(5) 0.8615(4) 0.133(3) Uani 1 1 d . . . . .
H36A H 0.255394 -0.577670 0.880972 0.199 Uiso 1 1 calc GR . . . .
H36B H 0.241761 -0.527357 0.816743 0.199 Uiso 1 1 calc GR . . . .
H36C H 0.194941 -0.518335 0.868397 0.199 Uiso 1 1 calc GR . . . .
F02M F 0.1738(4) 0.1804(8) 1.1912(6) 0.080(5) Uani 0.327(9) 1 d D . P A 2
F02W F 0.0905(7) 0.2723(18) 1.1553(13) 0.056(8) Uani 0.327(9) 1 d D . P A 2
P0 P 0.1635(7) 0.2649(8) 1.1540(6) 0.045(4) Uani 0.327(9) 1 d D . P A 2
F0 F 0.1709(5) 0.3172(9) 1.2165(5) 0.069(3) Uani 0.327(9) 1 d D U P A 2
F1 F 0.1612(7) 0.3527(8) 1.1192(9) 0.088(6) Uani 0.327(9) 1 d D . P A 2
F01U F 0.1595(4) 0.2196(9) 1.0902(5) 0.067(4) Uani 0.327(9) 1 d D . P A 2
F02U F 0.2394(6) 0.2633(8) 1.1561(7) 0.047(3) Uani 0.327(9) 1 d D . P A 2

loop_
_atom_site_aniso_label
_atom_site_aniso_U_11
_atom_site_aniso_U_22
_atom_site_aniso_U_33
_atom_site_aniso_U_23
_atom_site_aniso_U_13
_atom_site_aniso_U_12
Co1 0.0167(2) 0.0188(2) 0.0178(2) 0.00091(17) 0.00351(16) -0.00364(16)
Co02 0.0224(2) 0.0170(2) 0.0185(2) -0.00071(17) 0.00571(17) -0.00279(16)
P003 0.0247(5) 0.0425(6) 0.0311(5) -0.0051(4) 0.0033(4) -0.0029(4)
P004 0.0194(15) 0.054(2) 0.0206(14) -0.0012(13) 0.0061(9) -0.0004(13)
F005 0.033(4) 0.046(3) 0.033(5) 0.001(3) 0.004(3) -0.010(3)
O1 0.0204(11) 0.0261(13) 0.0233(12) -0.0013(10) 0.0078(9) -0.0037(9)
O007 0.0283(11) 0.0197(12) 0.0196(11) 0.0026(9) 0.0074(9) 0.0022(9)
O2 0.0228(11) 0.0225(12) 0.0239(12) -0.0042(9) 0.0071(9) -0.0051(9)
O009 0.0329(12) 0.0252(13) 0.0239(12) -0.0027(10) 0.0118(10) -0.0001(10)
O00A 0.0309(13) 0.0258(13) 0.0380(15) 0.0049(11) 0.0099(11) -0.0019(10)
N4 0.0202(13) 0.0203(14) 0.0193(14) 0.0010(11) 0.0033(10) -0.0023(11)
N1 0.0212(13) 0.0226(14) 0.0194(14) -0.0020(11) 0.0042(11) -0.0017(11)
N00D 0.0259(14) 0.0210(14) 0.0198(14) -0.0005(11) 0.0058(11) -0.0026(11)
N2 0.0198(13) 0.0212(14) 0.0192(14) -0.0005(11) 0.0044(10) -0.0045(11)
O3 0.0316(13) 0.0247(14) 0.0631(19) 0.0166(13) 0.0150(13) -0.0052(10)
N3 0.0204(13) 0.0249(15) 0.0195(14) 0.0024(11) 0.0049(10) -0.0030(11)
N00H 0.0203(13) 0.0149(13) 0.0230(14) -0.0029(11) 0.0050(11) -0.0026(10)
N00I 0.0251(14) 0.0205(14) 0.0222(14) -0.0007(11) 0.0070(11) 0.0001(11)
N00J 0.0239(13) 0.0213(14) 0.0185(14) -0.0002(11) 0.0071(11) -0.0034(11)
N00K 0.0387(16) 0.0212(15) 0.0239(15) 0.0001(12) 0.0091(12) 0.0062(12)
F00L 0.0271(13) 0.127(3) 0.088(2) -0.007(2) 0.0033(13) 0.0072(15)
N5 0.0344(16) 0.0405(19) 0.0258(16) 0.0038(14) 0.0148(13) 0.0113(14)
F00N 0.0289(13) 0.134(3) 0.075(2) -0.0110(19) 0.0040(13) 0.0028(15)
F00P 0.099(2) 0.119(3) 0.0456(17) -0.0302(18) -0.0091(16) 0.049(2)
C21 0.0240(16) 0.0217(17) 0.0190(16) 0.0008(13) 0.0043(13) -0.0012(13)
C26 0.0221(15) 0.0242(18) 0.0197(16) 0.0014(13) 0.0009(12) 0.0009(13)
C00S 0.0233(15) 0.0173(16) 0.0193(16) -0.0002(12) 0.0045(12) -0.0037(12)
C00T 0.0225(15) 0.0164(16) 0.0211(16) 0.0006(13) 0.0027(12) -0.0024(12)
C20 0.0220(16) 0.0302(19) 0.0247(18) 0.0134(14) 0.0053(13) 0.0030(14)
C16 0.0193(15) 0.0237(17) 0.0203(16) 0.0055(13) 0.0029(12) 0.0011(13)
C15 0.0202(15) 0.0204(16) 0.0201(16) 0.0026(13) 0.0025(12) -0.0043(12)
C17 0.0219(15) 0.0220(17) 0.0182(16) 0.0052(13) 0.0011(12) 0.0040(13)
C18 0.0280(17) 0.0282(19) 0.0239(18) 0.0022(14) 0.0057(14) 0.0041(14)
C00Z 0.0231(16) 0.0227(17) 0.0206(17) 0.0023(13) 0.0045(13) -0.0004(13)
C010 0.0188(15) 0.0197(16) 0.0214(16) -0.0003(13) 0.0031(12) -0.0022(12)
C011 0.0199(15) 0.0272(18) 0.0174(16) -0.0003(13) 0.0026(12) -0.0016(13)
C012 0.0203(15) 0.0202(17) 0.0278(18) -0.0056(14) 0.0039(13) -0.0007(13)
C013 0.0241(16) 0.0253(18) 0.0285(18) -0.0079(15) 0.0050(13) -0.0048(14)
C7 0.0259(16) 0.0199(17) 0.0209(17) -0.0017(13) 0.0046(13) -0.0035(13)
C016 0.0324(18) 0.0285(19) 0.0204(17) 0.0007(14) 0.0083(14) 0.0043(14)
F017 0.033(2) 0.109(6) 0.043(3) 0.030(3) 0.003(2) -0.010(3)
C018 0.0297(17) 0.0169(16) 0.0275(18) -0.0010(14) 0.0059(14) 0.0020(13)
C019 0.0281(17) 0.0232(17) 0.0219(17) 0.0035(14) 0.0081(13) 0.0020(13)
C22 0.0354(19) 0.0258(19) 0.0290(19) -0.0036(15) 0.0099(15) -0.0080(15)
C01B 0.0238(16) 0.0191(16) 0.0234(17) -0.0020(13) 0.0095(13) -0.0008(13)
C10 0.0229(16) 0.0302(19) 0.0207(17) 0.0030(14) 0.0027(13) -0.0042(14)
C6 0.0212(15) 0.0202(17) 0.0191(16) -0.0032(13) 0.0053(12) 0.0000(12)
C8 0.0234(16) 0.0241(18) 0.0250(18) -0.0053(14) 0.0080(13) -0.0033(13)
F01F 0.086(2) 0.226(5) 0.0484(19) -0.063(2) -0.0133(17) 0.056(3)
C23 0.041(2) 0.0255(19) 0.037(2) -0.0068(16) 0.0061(16) -0.0017(16)
C01H 0.0289(18) 0.0258(19) 0.0317(19) -0.0021(15) 0.0049(14) 0.0032(14)
C01I 0.0252(16) 0.0280(18) 0.0217(17) -0.0001(14) 0.0068(13) -0.0023(14)
C01J 0.0298(17) 0.0199(17) 0.0285(18) -0.0017(14) 0.0091(14) -0.0015(14)
C2 0.0275(17) 0.032(2) 0.0276(19) 0.0012(15) -0.0059(14) -0.0023(15)
C1 0.0234(16) 0.0252(18) 0.0278(18) -0.0024(14) 0.0004(13) -0.0037(14)
F01M 0.109(3) 0.0489(19) 0.167(4) 0.025(2) -0.030(3) -0.0184(18)
C01N 0.0217(15) 0.0208(17) 0.0219(16) -0.0009(13) 0.0094(13) -0.0013(13)
C25 0.0264(17) 0.035(2) 0.0252(18) -0.0003(15) 0.0103(14) 0.0025(15)
C01P 0.0237(16) 0.0246(18) 0.0248(17) 0.0041(14) 0.0098(13) 0.0022(13)
C38 0.0198(15) 0.0316(19) 0.0228(17) -0.0052(14) 0.0015(13) -0.0061(14)
C01R 0.0313(18) 0.0230(18) 0.036(2) -0.0067(15) 0.0051(15) -0.0046(14)
C5 0.0233(15) 0.0188(16) 0.0202(16) -0.0014(13) 0.0056(12) -0.0020(13)
F01T 0.019(2) 0.175(9) 0.059(4) 0.022(6) 0.002(2) -0.011(4)
C01U 0.0305(18) 0.0235(18) 0.0269(18) -0.0004(14) 0.0014(14) -0.0019(14)
C19 0.0251(17) 0.037(2) 0.0296(19) 0.0117(16) 0.0108(14) 0.0053(15)
C14 0.0275(17) 0.0273(19) 0.0275(18) 0.0057(15) 0.0047(14) -0.0030(14)
C01X 0.0237(16) 0.0183(16) 0.0287(18) -0.0001(13) 0.0121(13) -0.0021(13)
C01Y 0.034(2) 0.033(2) 0.048(2) -0.0156(18) 0.0107(17) 0.0067(16)
C01Z 0.0262(16) 0.0248(18) 0.0206(17) 0.0004(13) 0.0063(13) -0.0026(13)
C13 0.037(2) 0.037(2) 0.030(2) 0.0159(17) 0.0010(16) -0.0038(17)
C27 0.0281(17) 0.0278(19) 0.0248(18) -0.0051(14) 0.0058(14) -0.0076(14)
C022 0.0372(19) 0.0274(19) 0.0303(19) 0.0023(15) 0.0029(15) -0.0097(15)
C023 0.0337(19) 0.035(2) 0.036(2) -0.0126(17) 0.0119(16) -0.0006(16)
C024 0.0282(17) 0.0217(17) 0.0266(18) 0.0017(14) 0.0041(14) -0.0053(14)
C3 0.0307(18) 0.0285(19) 0.0305(19) 0.0058(15) -0.0020(15) 0.0058(15)
C4 0.0277(17) 0.0211(17) 0.0294(19) 0.0000(14) 0.0023(14) -0.0009(14)
C027 0.0299(18) 0.029(2) 0.031(2) -0.0025(16) -0.0033(15) -0.0023(15)
C028 0.0227(16) 0.030(2) 0.035(2) 0.0088(15) 0.0071(14) 0.0011(14)
C24 0.038(2) 0.034(2) 0.033(2) -0.0068(16) 0.0093(16) 0.0080(16)
C11 0.0304(19) 0.043(2) 0.029(2) 0.0059(17) -0.0039(15) -0.0090(16)
C02B 0.0264(17) 0.0284(19) 0.0246(18) 0.0036(14) 0.0040(14) -0.0045(14)
C34 0.0235(17) 0.033(2) 0.040(2) 0.0134(16) 0.0092(15) -0.0047(15)
C02D 0.039(2) 0.0224(19) 0.049(2) -0.0029(17) 0.0067(17) 0.0079(16)
C33 0.049(2) 0.038(2) 0.038(2) -0.0125(18) 0.0147(18) 0.0021(18)
C02G 0.034(2) 0.040(2) 0.045(2) 0.0206(19) -0.0021(17) -0.0098(17)
C02H 0.037(2) 0.031(2) 0.039(2) 0.0090(17) 0.0042(16) -0.0009(16)
C02I 0.036(2) 0.034(2) 0.034(2) 0.0031(17) -0.0027(16) -0.0144(16)
F02J 0.108(3) 0.091(3) 0.161(4) 0.076(3) -0.023(3) -0.031(2)
C02K 0.058(2) 0.0174(18) 0.033(2) 0.0025(15) 0.0106(18) 0.0096(16)
F02L 0.057(3) 0.153(7) 0.044(3) 0.053(4) 0.011(2) 0.040(4)
C02M 0.0294(18) 0.031(2) 0.0281(19) 0.0091(15) -0.0011(14) -0.0058(15)
C12 0.040(2) 0.048(2) 0.029(2) 0.0146(18) -0.0042(16) -0.0015(18)
C02O 0.050(2) 0.031(2) 0.056(3) 0.016(2) 0.015(2) -0.0012(18)
C02P 0.041(2) 0.046(3) 0.057(3) 0.030(2) 0.007(2) 0.0029(19)
C02Q 0.037(2) 0.056(3) 0.051(3) 0.028(2) -0.0070(19) -0.009(2)
C30 0.055(3) 0.039(2) 0.053(3) -0.007(2) -0.004(2) -0.027(2)
C32 0.042(2) 0.034(2) 0.055(3) 0.005(2) -0.0088(19) -0.0119(18)
F02T 0.099(4) 0.059(3) 0.098(4) -0.041(3) 0.047(3) -0.028(3)
C31 0.045(2) 0.047(3) 0.058(3) -0.001(2) -0.014(2) -0.021(2)
F02V 0.150(7) 0.060(4) 0.173(10) -0.040(6) 0.085(7) 0.035(4)
C28 0.072(3) 0.043(3) 0.101(4) 0.025(3) -0.048(3) -0.033(3)
C29 0.097(4) 0.043(3) 0.123(5) 0.034(3) -0.057(4) -0.042(3)
O6 0.0938(15) 0.0943(15) 0.0918(15) 0.0017(10) 0.0133(10) 0.0013(10)
C35 0.091(2) 0.091(2) 0.092(2) -0.0010(10) 0.0116(10) -0.0008(10)
C36 0.134(7) 0.123(7) 0.139(8) -0.038(6) 0.007(6) -0.037(6)
F02M 0.035(4) 0.103(10) 0.102(10) 0.070(8) 0.003(5) 0.013(5)
F02W 0.028(9) 0.104(17) 0.039(9) -0.032(8) 0.021(6) -0.028(8)
P0 0.042(4) 0.063(7) 0.032(3) -0.006(3) 0.007(2) -0.022(4)
F0 0.059(4) 0.092(6) 0.056(5) -0.026(4) 0.007(3) -0.011(4)
F1 0.062(8) 0.055(7) 0.151(17) 0.044(10) 0.021(10) -0.005(6)
F01U 0.028(4) 0.121(12) 0.051(6) -0.047(6) -0.004(4) 0.000(5)
F02U 0.033(5) 0.070(7) 0.040(5) 0.000(6) 0.008(4) 0.002(5)

loop_
_atom_type_symbol
_atom_type_description
_atom_type_scat_dispersion_real
_atom_type_scat_dispersion_imag
_atom_type_scat_source
C C 0.0033 0.0016 'International Tables Vol C Tables 4.2.6.8 and 6.1.1.4'
H H 0.0000 0.0000 'International Tables Vol C Tables 4.2.6.8 and 6.1.1.4'
Co Co 0.3494 0.9721 'International Tables Vol C Tables 4.2.6.8 and 6.1.1.4'
F F 0.0171 0.0103 'International Tables Vol C Tables 4.2.6.8 and 6.1.1.4'
N N 0.0061 0.0033 'International Tables Vol C Tables 4.2.6.8 and 6.1.1.4'
O O 0.0106 0.0060 'International Tables Vol C Tables 4.2.6.8 and 6.1.1.4'
P P 0.1023 0.0942 'International Tables Vol C Tables 4.2.6.8 and 6.1.1.4'

loop_
_geom_angle_atom_site_label_1
_geom_angle_atom_site_label_2
_geom_angle_atom_site_label_3
_geom_angle
_geom_angle_site_symmetry_1
_geom_angle_site_symmetry_3
_geom_angle_publ_flag
O1 Co1 N4 86.65(10) . . ?
O1 Co1 N1 89.98(10) . . ?
O1 Co1 N3 90.76(10) . . ?
O2 Co1 O1 177.83(9) . . ?
O2 Co1 N4 95.51(10) . . ?
O2 Co1 N1 89.52(10) . . ?
O2 Co1 N3 89.18(10) . . ?
N4 Co1 N1 97.92(11) . . ?
N4 Co1 N3 97.11(11) . . ?
N2 Co1 O1 90.78(10) . . ?
N2 Co1 O2 87.06(10) . . ?
N2 Co1 N4 177.41(11) . . ?
N2 Co1 N1 82.36(11) . . ?
N2 Co1 N3 82.62(11) . . ?
N3 Co1 N1 164.97(11) . . ?
O007 Co02 O009 176.79(10) . . ?
O007 Co02 N00D 90.30(10) . . ?
O007 Co02 N00H 95.30(10) . . ?
O007 Co02 N00I 88.72(10) . . ?
O009 Co02 N00D 91.21(10) . . ?
O009 Co02 N00H 87.34(10) . . ?
O009 Co02 N00I 89.11(10) . . ?
N00H Co02 N00D 96.63(11) . . ?
N00H Co02 N00I 98.07(11) . . ?
N00I Co02 N00D 165.29(11) . . ?
N00J Co02 O007 85.84(10) . . ?
N00J Co02 O009 91.55(10) . . ?
N00J Co02 N00D 82.39(11) . . ?
N00J Co02 N00H 178.51(11) . . ?
N00J Co02 N00I 82.90(11) . . ?
F00L P003 F00N 178.0(2) . . ?
F00P P003 F00L 91.67(18) . . ?
F00P P003 F00N 88.50(17) . . ?
F00P P003 F01F 178.8(2) . . ?
F00P P003 F02J 88.6(2) . . ?
F01F P003 F00L 89.10(18) . . ?
F01F P003 F00N 90.76(18) . . ?
F01F P003 F02J 92.4(3) . . ?
F01M P003 F00L 92.0(2) . . ?
F01M P003 F00N 90.0(2) . . ?
F01M P003 F00P 89.5(2) . . ?
F01M P003 F01F 89.5(3) . . ?
F01M P003 F02J 178.1(3) . . ?
F02J P003 F00L 88.0(2) . . ?
F02J P003 F00N 90.0(2) . . ?
F005 P004 F02T 90.4(6) . . ?
F017 P004 F005 89.6(5) . . ?
F017 P004 F02T 88.1(5) . . ?
F01T P004 F005 178.9(7) . . ?
F01T P004 F017 89.5(4) . . ?
F01T P004 F02L 92.4(4) . . ?
F01T P004 F02T 90.2(5) . . ?
F02L P004 F005 88.6(5) . . ?
F02L P004 F017 173.0(7) . . ?
F02L P004 F02T 85.2(5) . . ?
F02V P004 F005 86.4(7) . . ?
F02V P004 F017 90.5(5) . . ?
F02V P004 F01T 93.0(6) . . ?
F02V P004 F02L 96.1(6) . . ?
F02V P004 F02T 176.5(6) . . ?
C26 O1 Co1 110.98(18) . . ?
C00S O007 Co02 124.90(19) . . ?
C17 O2 Co1 124.8(2) . . ?
C013 O009 Co02 110.32(19) . . ?
C019 O00A H00A 109.5 . . ?
C21 N4 Co1 111.23(19) . . ?
C15 N4 Co1 126.7(2) . . ?
C15 N4 C21 122.0(3) . . ?
C1 N1 Co1 127.4(2) . . ?
C1 N1 C5 118.8(3) . . ?
C5 N1 Co1 113.8(2) . . ?
C01I N00D Co02 114.0(2) . . ?
C024 N00D Co02 126.9(2) . . ?
C024 N00D C01I 119.1(3) . . ?
C011 N2 Co1 118.7(2) . . ?
C6 N2 Co1 118.7(2) . . ?
C6 N2 C011 122.5(3) . . ?
C34 O3 H3 109.5 . . ?
C10 N3 Co1 113.7(2) . . ?
C14 N3 Co1 127.0(2) . . ?
C14 N3 C10 119.2(3) . . ?
C00T N00H Co02 126.6(2) . . ?
C00T N00H C012 123.1(3) . . ?
C012 N00H Co02 110.3(2) . . ?
C01B N00I Co02 113.5(2) . . ?
C01U N00I Co02 126.8(2) . . ?
C01U N00I C01B 119.7(3) . . ?
C01N N00J Co02 118.5(2) . . ?
C01N N00J C01Z 122.6(3) . . ?
C01Z N00J Co02 118.6(2) . . ?
C018 N00K C016 119.1(3) . . ?
C18 N5 H5 120.2 . . ?
C18 N5 C19 119.6(3) . . ?
C19 N5 H5 120.2 . . ?
C26 C21 N4 112.0(3) . . ?
C22 C21 N4 126.6(3) . . ?
C22 C21 C26 121.3(3) . . ?
O1 C26 C21 119.0(3) . . ?
O1 C26 C25 122.5(3) . . ?
C25 C26 C21 118.5(3) . . ?
O007 C00S C010 126.1(3) . . ?
O007 C00S C018 115.0(3) . . ?
C010 C00S C018 118.9(3) . . ?
N00H C00T H00T 118.0 . . ?
N00H C00T C010 124.1(3) . . ?
C010 C00T H00T 117.9 . . ?
C16 C20 C34 121.1(3) . . ?
C19 C20 C16 118.8(3) . . ?
C19 C20 C34 120.1(3) . . ?
C20 C16 C15 118.9(3) . . ?
C17 C16 C20 118.3(3) . . ?
C17 C16 C15 122.7(3) . . ?
N4 C15 C16 123.9(3) . . ?
N4 C15 H15 118.1 . . ?
C16 C15 H15 118.1 . . ?
O2 C17 C16 125.7(3) . . ?
O2 C17 C18 116.3(3) . . ?
C16 C17 C18 118.0(3) . . ?
N5 C18 C17 121.9(3) . . ?
N5 C18 C33 119.0(3) . . ?
C17 C18 C33 119.1(3) . . ?
C010 C00Z C019 123.5(3) . . ?
C016 C00Z C010 118.8(3) . . ?
C016 C00Z C019 117.6(3) . . ?
C00S C010 C00T 122.1(3) . . ?
C00S C010 C00Z 117.6(3) . . ?
C00Z C010 C00T 120.3(3) . . ?
N2 C011 C10 111.2(3) . . ?
N2 C011 C38 119.8(3) . . ?
C38 C011 C10 128.9(3) . . ?
C013 C012 N00H 112.3(3) . . ?
C01H C012 N00H 126.4(3) . . ?
C01H C012 C013 121.3(3) . . ?
O009 C013 C012 119.5(3) . . ?
O009 C013 C023 122.0(3) . . ?
C023 C013 C012 118.4(3) . . ?
C6 C7 H7 120.2 . . ?
C6 C7 C8 119.7(3) . . ?
C8 C7 H7 120.2 . . ?
N00K C016 C00Z 123.6(3) . . ?
N00K C016 H016 118.2 . . ?
C00Z C016 H016 118.2 . . ?
N00K C018 C00S 121.7(3) . . ?
N00K C018 C02K 119.0(3) . . ?
C00S C018 C02K 119.4(3) . . ?
O00A C019 C00Z 111.1(3) . . ?
O00A C019 H01A 109.4 . . ?
O00A C019 H01B 109.4 . . ?
C00Z C019 H01A 109.4 . . ?
C00Z C019 H01B 109.4 . . ?
H01A C019 H01B 108.0 . . ?
C21 C22 H22 120.4 . . ?
C23 C22 C21 119.2(3) . . ?
C23 C22 H22 120.4 . . ?
N00I C01B C01J 121.0(3) . . ?
N00I C01B C01N 113.4(3) . . ?
C01J C01B C01N 125.6(3) . . ?
N3 C10 C011 113.7(3) . . ?
N3 C10 C11 121.4(3) . . ?
C11 C10 C011 125.0(3) . . ?
N2 C6 C7 120.2(3) . . ?
N2 C6 C5 111.9(3) . . ?
C7 C6 C5 128.0(3) . . ?
C7 C8 C38 118.1(3) . . ?
C7 C8 C27 120.7(3) . . ?
C38 C8 C27 121.2(3) . . ?
C22 C23 H23 119.8 . . ?
C22 C23 C24 120.3(3) . . ?
C24 C23 H23 119.8 . . ?
C012 C01H H01H 120.3 . . ?
C02D C01H C012 119.4(3) . . ?
C02D C01H H01H 120.3 . . ?
N00D C01I C01Z 113.0(3) . . ?
N00D C01I C02M 121.3(3) . . ?
C02M C01I C01Z 125.7(3) . . ?
C01B C01J H01J 120.3 . . ?
C01B C01J C01R 119.3(3) . . ?
C01R C01J H01J 120.3 . . ?
C1 C2 H2 120.2 . . ?
C3 C2 H2 120.2 . . ?
C3 C2 C1 119.5(3) . . ?
N1 C1 C2 121.6(3) . . ?
N1 C1 H1 119.2 . . ?
C2 C1 H1 119.2 . . ?
N00J C01N C01B 111.6(3) . . ?
N00J C01N C01X 120.2(3) . . ?
C01X C01N C01B 128.1(3) . . ?
C26 C25 H25 119.9 . . ?
C24 C25 C26 120.2(3) . . ?
C24 C25 H25 119.9 . . ?
C01X C01P C028 120.7(3) . . ?
C02B C01P C01X 118.2(3) . . ?
C02B C01P C028 121.1(3) . . ?
C011 C38 C8 119.6(3) . . ?
C011 C38 H38 120.2 . . ?
C8 C38 H38 120.2 . . ?
C01J C01R H01R 120.4 . . ?
C027 C01R C01J 119.2(3) . . ?
C027 C01R H01R 120.4 . . ?
N1 C5 C6 113.3(3) . . ?
N1 C5 C4 121.7(3) . . ?
C4 C5 C6 125.0(3) . . ?
N00I C01U H01U 119.3 . . ?
N00I C01U C027 121.3(3) . . ?
C027 C01U H01U 119.3 . . ?
N5 C19 C20 123.4(3) . . ?
N5 C19 H19 118.3 . . ?
C20 C19 H19 118.3 . . ?
N3 C14 H14 119.3 . . ?
N3 C14 C13 121.4(3) . . ?
C13 C14 H14 119.3 . . ?
C01N C01X C01P 119.5(3) . . ?
C01N C01X H01X 120.3 . . ?
C01P C01X H01X 120.3 . . ?
C023 C01Y H01Y 119.1 . . ?
C023 C01Y C02D 121.7(3) . . ?
C02D C01Y H01Y 119.1 . . ?
N00J C01Z C01I 111.9(3) . . ?
N00J C01Z C02B 119.4(3) . . ?
C02B C01Z C01I 128.7(3) . . ?
C14 C13 H13 120.0 . . ?
C12 C13 C14 119.9(3) . . ?
C12 C13 H13 120.0 . . ?
C32 C27 C8 122.2(3) . . ?
C32 C27 C28 117.1(3) . . ?
C28 C27 C8 120.7(3) . . ?
C024 C022 H022 120.2 . . ?
C02I C022 H022 120.2 . . ?
C02I C022 C024 119.7(3) . . ?
C013 C023 H023 120.2 . . ?
C01Y C023 C013 119.6(3) . . ?
C01Y C023 H023 120.2 . . ?
N00D C024 C022 121.5(3) . . ?
N00D C024 H024 119.2 . . ?
C022 C024 H024 119.2 . . ?
C2 C3 H3A 120.3 . . ?
C2 C3 C4 119.5(3) . . ?
C4 C3 H3A 120.3 . . ?
C5 C4 C3 118.9(3) . . ?
C5 C4 H4 120.6 . . ?
C3 C4 H4 120.6 . . ?
C01R C027 C01U 119.5(3) . . ?
C01R C027 H027 120.3 . . ?
C01U C027 H027 120.3 . . ?
C02G C028 C01P 121.0(3) . . ?
C02G C028 C02H 117.9(3) . . ?
C02H C028 C01P 121.2(3) . . ?
C23 C24 H24 119.7 . . ?
C25 C24 C23 120.5(3) . . ?
C25 C24 H24 119.7 . . ?
C10 C11 H11 120.6 . . ?
C10 C11 C12 118.8(3) . . ?
C12 C11 H11 120.6 . . ?
C01P C02B H02B 120.0 . . ?
C01Z C02B C01P 120.0(3) . . ?
C01Z C02B H02B 120.0 . . ?
O3 C34 C20 109.5(3) . . ?
O3 C34 H34A 109.8 . . ?
O3 C34 H34B 109.8 . . ?
C20 C34 H34A 109.8 . . ?
C20 C34 H34B 109.8 . . ?
H34A C34 H34B 108.2 . . ?
C01H C02D C01Y 119.5(4) . . ?
C01H C02D H02D 120.3 . . ?
C01Y C02D H02D 120.3 . . ?
C18 C33 H33A 109.5 . . ?
C18 C33 H33B 109.5 . . ?
C18 C33 H33C 109.5 . . ?
H33A C33 H33B 109.5 . . ?
H33A C33 H33C 109.5 . . ?
H33B C33 H33C 109.5 . . ?
C028 C02G H02G 119.3 . . ?
C02Q C02G C028 121.4(4) . . ?
C02Q C02G H02G 119.3 . . ?
C028 C02H H02H 119.5 . . ?
C02O C02H C028 120.9(4) . . ?
C02O C02H H02H 119.5 . . ?
C022 C02I H02I 120.4 . . ?
C022 C02I C02M 119.1(3) . . ?
C02M C02I H02I 120.4 . . ?
C018 C02K H02A 109.5 . . ?
C018 C02K H02C 109.5 . . ?
C018 C02K H02E 109.5 . . ?
H02A C02K H02C 109.5 . . ?
H02A C02K H02E 109.5 . . ?
H02C C02K H02E 109.5 . . ?
C01I C02M H02M 120.4 . . ?
C02I C02M C01I 119.1(3) . . ?
C02I C02M H02M 120.4 . . ?
C13 C12 C11 119.2(3) . . ?
C13 C12 H12 120.4 . . ?
C11 C12 H12 120.4 . . ?
C02H C02O H02O 119.8 . . ?
C02H C02O C02P 120.4(4) . . ?
C02P C02O H02O 119.8 . . ?
C02O C02P H02P 120.0 . . ?
C02O C02P C02Q 120.0(4) . . ?
C02Q C02P H02P 120.0 . . ?
C02G C02Q H02Q 120.3 . . ?
C02P C02Q C02G 119.5(4) . . ?
C02P C02Q H02Q 120.3 . . ?
C31 C30 H30 120.6 . . ?
C31 C30 C29 118.8(4) . . ?
C29 C30 H30 120.6 . . ?
C27 C32 H32 119.1 . . ?
C27 C32 C31 121.7(4) . . ?
C31 C32 H32 119.1 . . ?
C30 C31 C32 120.7(4) . . ?
C30 C31 H31 119.7 . . ?
C32 C31 H31 119.7 . . ?
C27 C28 H28 119.7 . . ?
C27 C28 C29 120.6(4) . . ?
C29 C28 H28 119.7 . . ?
C30 C29 C28 121.1(5) . . ?
C30 C29 H29 119.5 . . ?
C28 C29 H29 119.5 . . ?
O6 C35 H35 127.7 . . ?
O6 C35 C36 104.7(6) . . ?
C36 C35 H35 127.7 . . ?
C35 C36 H36A 109.5 . . ?
C35 C36 H36B 109.5 . . ?
C35 C36 H36C 109.5 . . ?
H36A C36 H36B 109.5 . . ?
H36A C36 H36C 109.5 . . ?
H36B C36 H36C 109.5 . . ?
F02M P0 F02W 97.7(12) . . ?
F02M P0 F0 90.8(9) . . ?
F02M P0 F1 173.4(12) . . ?
F02M P0 F02U 83.9(8) . . ?
F02W P0 F0 86.7(14) . . ?
F02W P0 F1 88.2(12) . . ?
F02W P0 F02U 175.7(16) . . ?
F0 P0 F1 86.6(11) . . ?
F0 P0 F02U 89.3(9) . . ?
F1 P0 F02U 90.0(9) . . ?
F01U P0 F02M 93.0(10) . . ?
F01U P0 F02W 96.0(14) . . ?
F01U P0 F0 175.0(12) . . ?
F01U P0 F1 89.3(9) . . ?
F01U P0 F02U 87.9(9) . . ?

loop_
_geom_bond_atom_site_label_1
_geom_bond_atom_site_label_2
_geom_bond_distance
_geom_bond_site_symmetry_2
_geom_bond_publ_flag
Co1 O1 1.889(2) . ?
Co1 O2 1.882(2) . ?
Co1 N4 1.889(3) . ?
Co1 N1 1.950(3) . ?
Co1 N2 1.861(3) . ?
Co1 N3 1.936(3) . ?
Co02 O007 1.873(2) . ?
Co02 O009 1.887(2) . ?
Co02 N00D 1.943(3) . ?
Co02 N00H 1.893(3) . ?
Co02 N00I 1.938(3) . ?
Co02 N00J 1.857(3) . ?
P003 F00L 1.573(3) . ?
P003 F00N 1.584(3) . ?
P003 F00P 1.563(3) . ?
P003 F01F 1.566(3) . ?
P003 F01M 1.557(3) . ?
P003 F02J 1.566(4) . ?
P004 F005 1.609(9) . ?
P004 F017 1.586(6) . ?
P004 F01T 1.567(7) . ?
P004 F02L 1.570(6) . ?
P004 F02T 1.617(8) . ?
P004 F02V 1.553(8) . ?
O1 C26 1.340(4) . ?
O007 C00S 1.318(4) . ?
O2 C17 1.312(4) . ?
O009 C013 1.333(4) . ?
O00A H00A 0.8400 . ?
O00A C019 1.438(4) . ?
N4 C21 1.428(4) . ?
N4 C15 1.297(4) . ?
N1 C1 1.344(4) . ?
N1 C5 1.362(4) . ?
N00D C01I 1.369(4) . ?
N00D C024 1.339(4) . ?
N2 C011 1.341(4) . ?
N2 C6 1.337(4) . ?
O3 H3 0.8400 . ?
O3 C34 1.427(4) . ?
N3 C10 1.366(4) . ?
N3 C14 1.341(4) . ?
N00H C00T 1.299(4) . ?
N00H C012 1.426(4) . ?
N00I C01B 1.371(4) . ?
N00I C01U 1.337(4) . ?
N00J C01N 1.341(4) . ?
N00J C01Z 1.342(4) . ?
N00K C016 1.351(4) . ?
N00K C018 1.333(4) . ?
N5 H5 0.8800 . ?
N5 C18 1.324(4) . ?
N5 C19 1.357(5) . ?
C21 C26 1.401(4) . ?
C21 C22 1.393(5) . ?
C26 C25 1.391(4) . ?
C00S C010 1.404(4) . ?
C00S C018 1.428(4) . ?
C00T H00T 0.9500 . ?
C00T C010 1.445(4) . ?
C20 C16 1.420(4) . ?
C20 C19 1.361(5) . ?
C20 C34 1.509(5) . ?
C16 C15 1.438(4) . ?
C16 C17 1.417(5) . ?
C15 H15 0.9500 . ?
C17 C18 1.427(4) . ?
C18 C33 1.501(5) . ?
C00Z C010 1.427(4) . ?
C00Z C016 1.371(5) . ?
C00Z C019 1.508(4) . ?
C011 C10 1.473(5) . ?
C011 C38 1.385(4) . ?
C012 C013 1.406(5) . ?
C012 C01H 1.390(5) . ?
C013 C023 1.405(5) . ?
C7 H7 0.9500 . ?
C7 C6 1.382(4) . ?
C7 C8 1.401(5) . ?
C016 H016 0.9500 . ?
C018 C02K 1.495(5) . ?
C019 H01A 0.9900 . ?
C019 H01B 0.9900 . ?
C22 H22 0.9500 . ?
C22 C23 1.369(5) . ?
C01B C01J 1.371(5) . ?
C01B C01N 1.474(5) . ?
C10 C11 1.386(5) . ?
C6 C5 1.474(4) . ?
C8 C38 1.409(5) . ?
C8 C27 1.479(5) . ?
C23 H23 0.9500 . ?
C23 C24 1.398(5) . ?
C01H H01H 0.9500 . ?
C01H C02D 1.387(5) . ?
C01I C01Z 1.468(5) . ?
C01I C02M 1.385(5) . ?
C01J H01J 0.9500 . ?
C01J C01R 1.399(5) . ?
C2 H2 0.9500 . ?
C2 C1 1.383(5) . ?
C2 C3 1.370(5) . ?
C1 H1 0.9500 . ?
C01N C01X 1.384(4) . ?
C25 H25 0.9500 . ?
C25 C24 1.381(5) . ?
C01P C01X 1.404(5) . ?
C01P C028 1.488(5) . ?
C01P C02B 1.403(5) . ?
C38 H38 0.9500 . ?
C01R H01R 0.9500 . ?
C01R C027 1.370(5) . ?
C5 C4 1.378(5) . ?
C01U H01U 0.9500 . ?
C01U C027 1.394(5) . ?
C19 H19 0.9500 . ?
C14 H14 0.9500 . ?
C14 C13 1.385(5) . ?
C01X H01X 0.9500 . ?
C01Y H01Y 0.9500 . ?
C01Y C023 1.377(6) . ?
C01Y C02D 1.391(5) . ?
C01Z C02B 1.392(5) . ?
C13 H13 0.9500 . ?
C13 C12 1.373(5) . ?
C27 C32 1.373(5) . ?
C27 C28 1.380(6) . ?
C022 H022 0.9500 . ?
C022 C024 1.386(5) . ?
C022 C02I 1.380(5) . ?
C023 H023 0.9500 . ?
C024 H024 0.9500 . ?
C3 H3A 0.9500 . ?
C3 C4 1.386(5) . ?
C4 H4 0.9500 . ?
C027 H027 0.9500 . ?
C028 C02G 1.398(5) . ?
C028 C02H 1.402(5) . ?
C24 H24 0.9500 . ?
C11 H11 0.9500 . ?
C11 C12 1.390(5) . ?
C02B H02B 0.9500 . ?
C34 H34A 0.9900 . ?
C34 H34B 0.9900 . ?
C02D H02D 0.9500 . ?
C33 H33A 0.9800 . ?
C33 H33B 0.9800 . ?
C33 H33C 0.9800 . ?
C02G H02G 0.9500 . ?
C02G C02Q 1.389(5) . ?
C02H H02H 0.9500 . ?
C02H C02O 1.378(5) . ?
C02I H02I 0.9500 . ?
C02I C02M 1.384(5) . ?
C02K H02A 0.9800 . ?
C02K H02C 0.9800 . ?
C02K H02E 0.9800 . ?
C02M H02M 0.9500 . ?
C12 H12 0.9500 . ?
C02O H02O 0.9500 . ?
C02O C02P 1.385(6) . ?
C02P H02P 0.9500 . ?
C02P C02Q 1.388(6) . ?
C02Q H02Q 0.9500 . ?
C30 H30 0.9500 . ?
C30 C31 1.353(6) . ?
C30 C29 1.362(7) . ?
C32 H32 0.9500 . ?
C32 C31 1.385(5) . ?
C31 H31 0.9500 . ?
C28 H28 0.9500 . ?
C28 C29 1.392(6) . ?
C29 H29 0.9500 . ?
O6 C35 1.420(7) . ?
C35 H35 0.9500 . ?
C35 C36 1.493(9) . ?
C36 H36A 0.9800 . ?
C36 H36B 0.9800 . ?
C36 H36C 0.9800 . ?
F02M P0 1.565(12) . ?
F02W P0 1.576(16) . ?
P0 F0 1.579(14) . ?
P0 F1 1.581(12) . ?
P0 F01U 1.552(14) . ?
P0 F02U 1.628(15) . ?

loop_
_geom_torsion_atom_site_label_1
_geom_torsion_atom_site_label_2
_geom_torsion_atom_site_label_3
_geom_torsion_atom_site_label_4
_geom_torsion
_geom_torsion_site_symmetry_1
_geom_torsion_site_symmetry_2
_geom_torsion_site_symmetry_3
_geom_torsion_site_symmetry_4
_geom_torsion_publ_flag
Co1 O1 C26 C21 -3.5(4) . . . . ?
Co1 O1 C26 C25 175.8(3) . . . . ?
Co1 O2 C17 C16 8.9(4) . . . . ?
Co1 O2 C17 C18 -171.8(2) . . . . ?
Co1 N4 C21 C26 0.4(3) . . . . ?
Co1 N4 C21 C22 -177.3(3) . . . . ?
Co1 N4 C15 C16 4.6(5) . . . . ?
Co1 N1 C1 C2 -178.9(2) . . . . ?
Co1 N1 C5 C6 0.5(3) . . . . ?
Co1 N1 C5 C4 179.5(2) . . . . ?
Co1 N2 C011 C10 -1.8(3) . . . . ?
Co1 N2 C011 C38 177.8(2) . . . . ?
Co1 N2 C6 C7 179.9(2) . . . . ?
Co1 N2 C6 C5 -0.5(3) . . . . ?
Co1 N3 C10 C011 1.8(3) . . . . ?
Co1 N3 C10 C11 -178.0(3) . . . . ?
Co1 N3 C14 C13 178.0(3) . . . . ?
Co02 O007 C00S C010 -12.4(4) . . . . ?
Co02 O007 C00S C018 167.3(2) . . . . ?
Co02 O009 C013 C012 0.9(4) . . . . ?
Co02 O009 C013 C023 -178.5(3) . . . . ?
Co02 N00D C01I C01Z -1.0(3) . . . . ?
Co02 N00D C01I C02M 178.4(3) . . . . ?
Co02 N00D C024 C022 -178.4(3) . . . . ?
Co02 N00H C00T C010 -3.7(4) . . . . ?
Co02 N00H C012 C013 4.5(3) . . . . ?
Co02 N00H C012 C01H -176.5(3) . . . . ?
Co02 N00I C01B C01J 179.8(2) . . . . ?
Co02 N00I C01B C01N 0.4(3) . . . . ?
Co02 N00I C01U C027 -179.9(2) . . . . ?
Co02 N00J C01N C01B 3.8(3) . . . . ?
Co02 N00J C01N C01X -176.6(2) . . . . ?
Co02 N00J C01Z C01I -4.5(3) . . . . ?
Co02 N00J C01Z C02B 174.3(2) . . . . ?
O1 Co1 N4 C21 -1.8(2) . . . . ?
O1 Co1 N4 C15 -179.4(3) . . . . ?
O1 Co1 N2 C011 92.9(2) . . . . ?
O1 Co1 N2 C6 -89.2(2) . . . . ?
O1 C26 C25 C24 -179.4(3) . . . . ?
O007 Co02 N00H C00T -0.7(3) . . . . ?
O007 Co02 N00H C012 178.4(2) . . . . ?
O007 Co02 N00J C01N 86.3(2) . . . . ?
O007 Co02 N00J C01Z -87.6(2) . . . . ?
O007 C00S C010 C00T 6.9(5) . . . . ?
O007 C00S C010 C00Z -173.5(3) . . . . ?
O007 C00S C018 N00K 176.1(3) . . . . ?
O007 C00S C018 C02K -4.5(4) . . . . ?
O2 Co1 N4 C21 178.4(2) . . . . ?
O2 Co1 N4 C15 0.8(3) . . . . ?
O2 Co1 N2 C011 -87.3(2) . . . . ?
O2 Co1 N2 C6 90.5(2) . . . . ?
O2 C17 C18 N5 -178.2(3) . . . . ?
O2 C17 C18 C33 2.3(5) . . . . ?
O009 Co02 N00H C00T 177.5(3) . . . . ?
O009 Co02 N00H C012 -3.4(2) . . . . ?
O009 Co02 N00J C01N -91.9(2) . . . . ?
O009 Co02 N00J C01Z 94.3(2) . . . . ?
O009 C013 C023 C01Y -178.4(3) . . . . ?
N4 Co1 O1 C26 2.9(2) . . . . ?
N4 Co1 O2 C17 -7.3(3) . . . . ?
N4 C21 C26 O1 2.1(4) . . . . ?
N4 C21 C26 C25 -177.3(3) . . . . ?
N4 C21 C22 C23 176.6(3) . . . . ?
N1 Co1 O1 C26 100.8(2) . . . . ?
N1 Co1 O2 C17 -105.2(2) . . . . ?
N1 Co1 N4 C21 -91.3(2) . . . . ?
N1 Co1 N4 C15 91.1(3) . . . . ?
N1 Co1 N2 C011 -177.2(2) . . . . ?
N1 Co1 N2 C6 0.6(2) . . . . ?
N1 C5 C4 C3 -0.7(5) . . . . ?
N00D Co02 O007 C00S 105.0(2) . . . . ?
N00D Co02 O009 C013 -95.1(2) . . . . ?
N00D Co02 N00H C00T -91.6(3) . . . . ?
N00D Co02 N00H C012 87.5(2) . . . . ?
N00D Co02 N00J C01N 177.1(2) . . . . ?
N00D Co02 N00J C01Z 3.2(2) . . . . ?
N00D C01I C01Z N00J 3.4(4) . . . . ?
N00D C01I C01Z C02B -175.3(3) . . . . ?
N00D C01I C02M C02I 0.6(5) . . . . ?
N2 Co1 O1 C26 -176.8(2) . . . . ?
N2 Co1 O2 C17 172.4(2) . . . . ?
N2 C011 C10 N3 -0.2(4) . . . . ?
N2 C011 C10 C11 179.6(3) . . . . ?
N2 C011 C38 C8 2.2(5) . . . . ?
N2 C6 C5 N1 0.0(4) . . . . ?
N2 C6 C5 C4 -179.0(3) . . . . ?
N3 Co1 O1 C26 -94.2(2) . . . . ?
N3 Co1 O2 C17 89.7(2) . . . . ?
N3 Co1 N4 C21 88.5(2) . . . . ?
N3 Co1 N4 C15 -89.0(3) . . . . ?
N3 Co1 N2 C011 2.2(2) . . . . ?
N3 Co1 N2 C6 -179.9(2) . . . . ?
N3 C10 C11 C12 -0.7(5) . . . . ?
N3 C14 C13 C12 0.2(6) . . . . ?
N00H Co02 O007 C00S 8.4(2) . . . . ?
N00H Co02 O009 C013 1.5(2) . . . . ?
N00H C00T C010 C00S 1.8(5) . . . . ?
N00H C00T C010 C00Z -177.8(3) . . . . ?
N00H C012 C013 O009 -3.7(4) . . . . ?
N00H C012 C013 C023 175.7(3) . . . . ?
N00H C012 C01H C02D -176.8(3) . . . . ?
N00I Co02 O007 C00S -89.6(2) . . . . ?
N00I Co02 O009 C013 99.6(2) . . . . ?
N00I Co02 N00H C00T 88.8(3) . . . . ?
N00I Co02 N00H C012 -92.1(2) . . . . ?
N00I Co02 N00J C01N -2.9(2) . . . . ?
N00I Co02 N00J C01Z -176.8(2) . . . . ?
N00I C01B C01J C01R 0.6(5) . . . . ?
N00I C01B C01N N00J -2.5(4) . . . . ?
N00I C01B C01N C01X 177.9(3) . . . . ?
N00I C01U C027 C01R -0.4(5) . . . . ?
N00J Co02 O007 C00S -172.6(2) . . . . ?
N00J Co02 O009 C013 -177.5(2) . . . . ?
N00J C01N C01X C01P 2.5(4) . . . . ?
N00J C01Z C02B C01P 2.1(5) . . . . ?
C21 N4 C15 C16 -172.8(3) . . . . ?
C21 C26 C25 C24 -0.1(5) . . . . ?
C21 C22 C23 C24 0.8(6) . . . . ?
C26 C21 C22 C23 -1.0(5) . . . . ?
C26 C25 C24 C23 -0.1(6) . . . . ?
C00T N00H C012 C013 -176.3(3) . . . . ?
C00T N00H C012 C01H 2.7(5) . . . . ?
C20 C16 C15 N4 173.9(3) . . . . ?
C20 C16 C17 O2 178.9(3) . . . . ?
C20 C16 C17 C18 -0.4(4) . . . . ?
C16 C20 C19 N5 0.9(5) . . . . ?
C16 C20 C34 O3 -57.6(4) . . . . ?
C16 C17 C18 N5 1.2(5) . . . . ?
C16 C17 C18 C33 -178.3(3) . . . . ?
C15 N4 C21 C26 178.1(3) . . . . ?
C15 N4 C21 C22 0.4(5) . . . . ?
C15 C16 C17 O2 -2.4(5) . . . . ?
C15 C16 C17 C18 178.3(3) . . . . ?
C17 C16 C15 N4 -4.9(5) . . . . ?
C18 N5 C19 C20 -0.1(5) . . . . ?
C010 C00S C018 N00K -4.2(5) . . . . ?
C010 C00S C018 C02K 175.2(3) . . . . ?
C010 C00Z C016 N00K 0.1(5) . . . . ?
C010 C00Z C019 O00A -74.6(4) . . . . ?
C011 N2 C6 C7 -2.4(4) . . . . ?
C011 N2 C6 C5 177.2(3) . . . . ?
C011 C10 C11 C12 179.6(3) . . . . ?
C012 N00H C00T C010 177.2(3) . . . . ?
C012 C013 C023 C01Y 2.2(5) . . . . ?
C012 C01H C02D C01Y 0.2(5) . . . . ?
C013 C012 C01H C02D 2.1(5) . . . . ?
C7 C6 C5 N1 179.6(3) . . . . ?
C7 C6 C5 C4 0.6(5) . . . . ?
C7 C8 C38 C011 -2.1(5) . . . . ?
C7 C8 C27 C32 160.5(3) . . . . ?
C7 C8 C27 C28 -18.3(6) . . . . ?
C016 N00K C018 C00S -0.7(5) . . . . ?
C016 N00K C018 C02K 179.9(3) . . . . ?
C016 C00Z C010 C00S -4.9(4) . . . . ?
C016 C00Z C010 C00T 174.7(3) . . . . ?
C016 C00Z C019 O00A 101.6(3) . . . . ?
C018 N00K C016 C00Z 2.8(5) . . . . ?
C018 C00S C010 C00T -172.8(3) . . . . ?
C018 C00S C010 C00Z 6.8(4) . . . . ?
C019 C00Z C010 C00S 171.3(3) . . . . ?
C019 C00Z C010 C00T -9.1(5) . . . . ?
C019 C00Z C016 N00K -176.3(3) . . . . ?
C22 C21 C26 O1 179.9(3) . . . . ?
C22 C21 C26 C25 0.6(5) . . . . ?
C22 C23 C24 C25 -0.3(6) . . . . ?
C01B N00I C01U C027 0.2(5) . . . . ?
C01B C01J C01R C027 -0.8(5) . . . . ?
C01B C01N C01X C01P -178.0(3) . . . . ?
C10 N3 C14 C13 -0.3(5) . . . . ?
C10 C011 C38 C8 -178.3(3) . . . . ?
C10 C11 C12 C13 0.6(6) . . . . ?
C6 N2 C011 C10 -179.5(3) . . . . ?
C6 N2 C011 C38 0.1(4) . . . . ?
C6 C7 C8 C38 -0.1(4) . . . . ?
C6 C7 C8 C27 179.0(3) . . . . ?
C6 C5 C4 C3 178.2(3) . . . . ?
C8 C7 C6 N2 2.3(4) . . . . ?
C8 C7 C6 C5 -177.2(3) . . . . ?
C8 C27 C32 C31 -179.1(4) . . . . ?
C8 C27 C28 C29 178.5(6) . . . . ?
C01H C012 C013 O009 177.3(3) . . . . ?
C01H C012 C013 C023 -3.3(5) . . . . ?
C01I N00D C024 C022 1.1(5) . . . . ?
C01I C01Z C02B C01P -179.3(3) . . . . ?
C01J C01B C01N N00J 178.1(3) . . . . ?
C01J C01B C01N C01X -1.5(5) . . . . ?
C01J C01R C027 C01U 0.7(5) . . . . ?
C2 C3 C4 C5 0.3(5) . . . . ?
C1 N1 C5 C6 -178.2(3) . . . . ?
C1 N1 C5 C4 0.8(4) . . . . ?
C1 C2 C3 C4 0.0(5) . . . . ?
C01N N00J C01Z C01I -178.1(3) . . . . ?
C01N N00J C01Z C02B 0.7(5) . . . . ?
C01N C01B C01J C01R 179.9(3) . . . . ?
C01P C028 C02G C02Q 179.6(4) . . . . ?
C01P C028 C02H C02O 180.0(3) . . . . ?
C38 C011 C10 N3 -179.7(3) . . . . ?
C38 C011 C10 C11 0.1(6) . . . . ?
C38 C8 C27 C32 -20.4(5) . . . . ?
C38 C8 C27 C28 160.8(4) . . . . ?
C5 N1 C1 C2 -0.5(5) . . . . ?
C01U N00I C01B C01J -0.3(4) . . . . ?
C01U N00I C01B C01N -179.7(3) . . . . ?
C19 N5 C18 C17 -1.0(5) . . . . ?
C19 N5 C18 C33 178.6(3) . . . . ?
C19 C20 C16 C15 -179.3(3) . . . . ?
C19 C20 C16 C17 -0.5(5) . . . . ?
C19 C20 C34 O3 122.0(3) . . . . ?
C14 N3 C10 C011 -179.7(3) . . . . ?
C14 N3 C10 C11 0.5(5) . . . . ?
C14 C13 C12 C11 -0.3(6) . . . . ?
C01X C01P C028 C02G 159.7(3) . . . . ?
C01X C01P C028 C02H -19.9(5) . . . . ?
C01X C01P C02B C01Z -2.5(5) . . . . ?
C01Z N00J C01N C01B 177.4(3) . . . . ?
C01Z N00J C01N C01X -3.0(4) . . . . ?
C01Z C01I C02M C02I 179.8(3) . . . . ?
C27 C8 C38 C011 178.8(3) . . . . ?
C27 C32 C31 C30 0.9(7) . . . . ?
C27 C28 C29 C30 0.2(11) . . . . ?
C022 C02I C02M C01I 0.2(6) . . . . ?
C023 C01Y C02D C01H -1.3(6) . . . . ?
C024 N00D C01I C01Z 179.4(3) . . . . ?
C024 N00D C01I C02M -1.2(5) . . . . ?
C024 C022 C02I C02M -0.3(6) . . . . ?
C3 C2 C1 N1 0.1(5) . . . . ?
C028 C01P C01X C01N -179.9(3) . . . . ?
C028 C01P C02B C01Z 177.7(3) . . . . ?
C028 C02G C02Q C02P 0.0(6) . . . . ?
C028 C02H C02O C02P 0.9(6) . . . . ?
C02B C01P C01X C01N 0.2(4) . . . . ?
C02B C01P C028 C02G -20.4(5) . . . . ?
C02B C01P C028 C02H 159.9(3) . . . . ?
C34 C20 C16 C15 0.3(5) . . . . ?
C34 C20 C16 C17 179.0(3) . . . . ?
C34 C20 C19 N5 -178.7(3) . . . . ?
C02D C01Y C023 C013 0.0(6) . . . . ?
C02G C028 C02H C02O 0.3(5) . . . . ?
C02H C028 C02G C02Q -0.7(6) . . . . ?
C02H C02O C02P C02Q -1.6(6) . . . . ?
C02I C022 C024 N00D -0.4(5) . . . . ?
C02M C01I C01Z N00J -175.9(3) . . . . ?
C02M C01I C01Z C02B 5.4(6) . . . . ?
C02O C02P C02Q C02G 1.1(6) . . . . ?
C32 C27 C28 C29 -0.3(9) . . . . ?
C31 C30 C29 C28 0.5(10) . . . . ?
C28 C27 C32 C31 -0.2(7) . . . . ?
C29 C30 C31 C32 -1.0(8) . . . . ?

loop_
_smtbx_masks_void_nr
_smtbx_masks_void_average_x
_smtbx_masks_void_average_y
_smtbx_masks_void_average_z
_smtbx_masks_void_volume
_smtbx_masks_void_count_electrons
_smtbx_masks_void_content
1 0.000 0.000 0.500 98.9 29.2 '2 water'
2 0.000 0.500 0.000 313.6 148.0 '4 Ethanol,2 water'
3 0.167 0.392 0.676 11.1 0.0 ?
4 0.174 0.610 0.778 7.2 0.5 ?
5 0.500 0.000 0.500 313.6 148.0 '4 Ethanol,2 water'
6 0.326 0.110 0.722 7.2 0.5 ?
7 0.333 0.892 0.824 11.1 0.0 ?
8 0.500 0.500 0.000 98.9 29.1 '2 water'
9 0.667 0.108 0.176 11.1 0.0 ?
10 0.674 0.890 0.278 7.2 0.5 ?
11 0.826 0.390 0.222 7.2 0.5 ?
12 0.833 0.608 0.324 11.1 0.0 ?
